data_4132643
loop_
_publ_author_name
'Liu, Zhichang'
'Frasconi, Marco'
'Liu, Wei-Guang'
'Zhang, Yu'
'Dyar, Scott M.'
'Shen, Dengke'
'Sarjeant, Amy A.'
'Goddard, 3rd, William A'
'Wasielewski, Michael R.'
'Stoddart, J. Fraser'

_publ_section_title
;
 Mixed-Valence Superstructure Assembled from a Mixed-Valence Host-Guest
 Complex.
;
_journal_issue 30
_journal_name_full 'Journal of the American Chemical Society'
_journal_page_first 9387
_journal_page_last 9391
_journal_paper_doi 10.1021/jacs.8b05322
_journal_volume 140
_journal_year 2018
_chemical_formula_moiety '6(C36 H32 N4), 3(C12 H14 N2), 2(F6 P), 6(C2 H3 N)'
_chemical_formula_sum 'C264 H252 F12 N36 P2'
_chemical_formula_weight 4218.94
_space_group_crystal_system trigonal
_space_group_IT_number 148
_space_group_name_Hall '-R 3'
_space_group_name_H-M_alt 'R -3 :H'
_atom_sites_solution_hydrogens geom
_atom_sites_solution_primary dual
_audit_creation_date 2012-12-03
_audit_creation_method
;
  Olex2 1.2
  (compiled Nov  5 2012 18:25:38, GUI svn.r4372)
;
_cell_angle_alpha 90
_cell_angle_beta 90
_cell_angle_gamma 120
_cell_formula_units_Z 3
_cell_length_a 33.494(3)
_cell_length_b 33.494(3)
_cell_length_c 17.2240(17)
_cell_measurement_reflns_used 9849
_cell_measurement_temperature 100(2)
_cell_measurement_theta_max 66.44
_cell_measurement_theta_min 2.64
_cell_volume 16734(3)
_computing_cell_refinement 'SAINT V7.23A (Bruker, 2005)'
_computing_data_collection 'APEX2 V2.1-4 (Bruker, 2007)'
_computing_data_reduction 'Bruker SAINT'
_computing_molecular_graphics
;
O. V. Dolomanov, L. J. Bourhis, R. J. Gildea, J. A. K. Howard and H. Puschmann,
OLEX2: a complete structure solution, refinement and analysis program.
J. Appl. Cryst. (2009). 42, 339-341.
;
_computing_publication_material
;
O. V. Dolomanov, L. J. Bourhis, R. J. Gildea, J. A. K. Howard and H. Puschmann,
OLEX2: a complete structure solution, refinement and analysis program.
J. Appl. Cryst. (2009). 42, 339-341.
;
_computing_structure_refinement
;
SHELXL, G.M. Sheldrick, Acta Cryst.
(2008). A64, 112-122
;
_computing_structure_solution
;
XM, G.M. Sheldrick, Acta Cryst.
(2008). A64, 112-122
;
_diffrn_ambient_temperature 100.01
_diffrn_detector_area_resol_mean 8
_diffrn_measured_fraction_theta_full 0.901
_diffrn_measured_fraction_theta_max 0.997
_diffrn_measurement_device_type 'Bruker Kappa APEX CCD area detector'
_diffrn_measurement_method '\w and \f scans'
_diffrn_radiation_monochromator 'MX optics'
_diffrn_radiation_type CuK\a
_diffrn_radiation_wavelength 1.54178
_diffrn_reflns_av_R_equivalents 0.0414
_diffrn_reflns_av_unetI/netI 0.0255
_diffrn_reflns_Laue_measured_fraction_full 0.901
_diffrn_reflns_Laue_measured_fraction_max 0.997
_diffrn_reflns_limit_h_max 38
_diffrn_reflns_limit_h_min -38
_diffrn_reflns_limit_k_max 38
_diffrn_reflns_limit_k_min -38
_diffrn_reflns_limit_l_max 19
_diffrn_reflns_limit_l_min -13
_diffrn_reflns_number 32335
_diffrn_reflns_point_group_measured_fraction_full 0.901
_diffrn_reflns_point_group_measured_fraction_max 0.997
_diffrn_reflns_theta_full 66.440
_diffrn_reflns_theta_max 62.350
_diffrn_reflns_theta_min 4.573
_diffrn_source microsource
_diffrn_standards_number 0
_exptl_absorpt_coefficient_mu 0.786
_exptl_absorpt_correction_T_max 0.7378
_exptl_absorpt_correction_T_min 0.6422
_exptl_absorpt_correction_type multi-scan
_exptl_absorpt_process_details
;
SADABS-2008/1 (Bruker,2008) was used for absorption correction.
wR2(int) was 0.0748 before and 0.0585 after correction.
The Ratio of minimum to maximum transmission is 0.8704.
The \l/2 correction factor is 0.0015.
;
_exptl_crystal_colour black
_exptl_crystal_colour_primary black
_exptl_crystal_density_diffrn 1.256
_exptl_crystal_description block
_exptl_crystal_F_000 6678
_exptl_crystal_size_max 0.161
_exptl_crystal_size_mid 0.109
_exptl_crystal_size_min 0.086
_refine_diff_density_max 0.631
_refine_diff_density_min -0.321
_refine_diff_density_rms 0.057
_refine_ls_extinction_method none
_refine_ls_goodness_of_fit_ref 1.096
_refine_ls_hydrogen_treatment constr
_refine_ls_matrix_type full
_refine_ls_number_parameters 527
_refine_ls_number_reflns 5902
_refine_ls_number_restraints 189
_refine_ls_restrained_S_all 2.172
_refine_ls_R_factor_all 0.0600
_refine_ls_R_factor_gt 0.0534
_refine_ls_shift/su_max 0.000
_refine_ls_shift/su_mean 0.000
_refine_ls_structure_factor_coef Fsqd
_refine_ls_weighting_details
;
 w=1/[\s^2^(Fo^2^)+(0.1061P)^2^+22.8543P]
 where P=(Fo^2^+2Fc^2^)/3
;
_refine_ls_weighting_scheme calc
_refine_ls_wR_factor_gt 0.1722
_refine_ls_wR_factor_ref 0.1809
_reflns_Friedel_coverage 0.000
_reflns_number_gt 5081
_reflns_number_total 5902
_reflns_threshold_expression 'I > 2\s(I)'
_cod_data_source_file ja8b05322_si_001.cif
_cod_data_source_block n2314
_cod_original_cell_volume 16734(4)
_cod_original_sg_symbol_H-M 'R -3'
_cod_database_code 4132643
_shelx_space_group_comment
;
The symmetry employed for this shelxl refinement is uniquely defined
by the following loop, which should always be used as a source of
symmetry information in preference to the above space-group names.
They are only intended as comments.
;
_olex2_refinement_description
;
1. Fixed Uiso
 At 1.2 times of:
  H9 of C9, H10 of C10, {H11A,H11B} of C11, H8 of C8, H4 of C4, H5 of C5, H2
  of C2, H1 of C1, H7 of C7, H34 of C34, H35 of C35, {H36A,H36B} of C36, H37 of
  C37, H38 of C38, H40 of C40, H41 of C41, H32 of C32, H31 of C31, {H29A,H29B}
  of C29, H28 of C28, H27 of C27, H26 of C26, H25 of C25, H23 of C23, H22 of
  C22, H20 of C20, H19 of C19, {H18A,H18B} of C18, H17 of C17, H16 of C16, H14
  of C14, H13 of C13
 At 1.5 times of:
  {H2SA,H2SB,H2SC} of C2S, {H42A,H42B,H42C} of C42
2. Restrained distances
 F8-F4 ~ F8-F3 ~ F8-F7 ~ F8-F2 ~ F4-F5 ~ F4-F3 ~ F4-F2 ~ F5-F3 ~ F5-F7 ~ F5-F2
 ~ F3-F7 ~ F7-F2 ~ F8-F5 ~ F4-F7 ~ F3-F2
 with sigma of 0.04
 P2-F8 ~ P2-F4 ~ P2-F5 ~ P2-F3 ~ P2-F7 ~ P2-F2
 with sigma of 0.02
3. Rigid bond restraints
 P2, F2, F3, F4, F5, F7, F8
 with sigma for 1-2 distances of 0.01 and sigma for 1-3 distances of 0.01
4. Uiso/Uaniso restraints and constraints
P2 ~ F2 ~ F3 ~ F4 ~ F5 ~ F7 ~ F8: within 1.7A with sigma of 0.04 and sigma for terminal atoms of 0.08
5. Others
 Fixed Sof: P2(0.16667) F2(0.16667) F3(0.16667) F4(0.16667) F5(0.16667)
 F7(0.16667) F8(0.16667)
6.a Secondary CH2 refined with riding coordinates:
 C11(H11A,H11B), C18(H18A,H18B), C29(H29A,H29B), C36(H36A,H36B)
6.b Aromatic/amide H refined with riding coordinates:
 C1(H1), C2(H2), C4(H4), C5(H5), C7(H7), C8(H8), C9(H9), C10(H10), C13(H13),
 C14(H14), C16(H16), C17(H17), C19(H19), C20(H20), C22(H22), C23(H23), C25(H25),
  C26(H26), C27(H27), C28(H28), C31(H31), C32(H32), C34(H34), C35(H35),
 C37(H37), C38(H38), C40(H40), C41(H41)
6.c Idealised Me refined as rotating group:
 C42(H42A,H42B,H42C), C2S(H2SA,H2SB,H2SC)
;
_shelx_estimated_absorpt_t_max 0.935
_shelx_estimated_absorpt_t_min 0.884
_shelxl_version_number 2012-6

loop_
_space_group_symop_operation_xyz
'x, y, z'
'-y, x-y, z'
'-x+y, -x, z'
'x+2/3, y+1/3, z+1/3'
'-y+2/3, x-y+1/3, z+1/3'
'-x+y+2/3, -x+1/3, z+1/3'
'x+1/3, y+2/3, z+2/3'
'-y+1/3, x-y+2/3, z+2/3'
'-x+y+1/3, -x+2/3, z+2/3'
'-x, -y, -z'
'y, -x+y, -z'
'x-y, x, -z'
'-x+2/3, -y+1/3, -z+1/3'
'y+2/3, -x+y+1/3, -z+1/3'
'x-y+2/3, x+1/3, -z+1/3'
'-x+1/3, -y+2/3, -z+2/3'
'y+1/3, -x+y+2/3, -z+2/3'
'x-y+1/3, x+2/3, -z+2/3'

loop_
_atom_site_label
_atom_site_type_symbol
_atom_site_fract_x
_atom_site_fract_y
_atom_site_fract_z
_atom_site_U_iso_or_equiv
_atom_site_adp_type
_atom_site_occupancy
_atom_site_site_symmetry_order
_atom_site_calc_flag
_atom_site_refinement_flags_posn
_atom_site_refinement_flags_adp
_atom_site_refinement_flags_occupancy
_atom_site_disorder_assembly
_atom_site_disorder_group
N1 N -0.11255(6) -0.16481(6) 0.03306(10) 0.0377(4) Uani 1 1 d . . . . .
N2 N -0.18135(6) -0.35757(7) -0.21900(10) 0.0398(4) Uani 1 1 d . . . . .
N3 N -0.06350(7) -0.41730(7) 0.03759(10) 0.0441(5) Uani 1 1 d . . . . .
N4 N -0.00120(6) -0.22912(6) 0.29785(10) 0.0402(5) Uani 1 1 d . . . . .
C1 C -0.15481(7) -0.20474(8) 0.04025(13) 0.0379(5) Uani 1 1 d . . . . .
H1 H -0.1745 -0.2070 0.0818 0.046 Uiso 1 1 calc R U . . .
C2 C -0.16912(8) -0.24022(8) -0.00876(12) 0.0383(5) Uani 1 1 d . . . . .
H2 H -0.1989 -0.2663 -0.0013 0.046 Uiso 1 1 calc R U . . .
C3 C -0.14123(7) -0.24073(7) -0.07288(11) 0.0340(5) Uani 1 1 d . . . . .
C4 C -0.09776(7) -0.19754(8) -0.07947(12) 0.0374(5) Uani 1 1 d . . . . .
H4 H -0.0778 -0.1937 -0.1216 0.045 Uiso 1 1 calc R U . . .
C5 C -0.08475(7) -0.16297(8) -0.02834(12) 0.0379(5) Uani 1 1 d . . . . .
H5 H -0.0554 -0.1362 -0.0344 0.045 Uiso 1 1 calc R U . . .
C6 C -0.15447(7) -0.27814(7) -0.12156(11) 0.0340(5) Uani 1 1 d . . . . .
C7 C -0.19584(7) -0.32252(8) -0.10905(12) 0.0361(5) Uani 1 1 d . . . . .
H7 H -0.2157 -0.3255 -0.0673 0.043 Uiso 1 1 calc R U . . .
C8 C -0.20705(8) -0.35927(8) -0.15399(12) 0.0380(5) Uani 1 1 d . . . . .
H8 H -0.2336 -0.3877 -0.1411 0.046 Uiso 1 1 calc R U . . .
C9 C -0.14160(8) -0.31568(8) -0.23306(12) 0.0393(5) Uani 1 1 d . . . . .
H9 H -0.1226 -0.3137 -0.2756 0.047 Uiso 1 1 calc R U . . .
C10 C -0.12856(8) -0.27777(8) -0.18967(12) 0.0369(5) Uani 1 1 d . . . . .
H10 H -0.1016 -0.2499 -0.2039 0.044 Uiso 1 1 calc R U . . .
C11 C -0.18316(8) -0.40043(9) -0.24387(12) 0.0435(6) Uani 1 1 d . . . . .
H11A H -0.1698 -0.3961 -0.2966 0.052 Uiso 1 1 calc R U . . .
H11B H -0.2158 -0.4254 -0.2466 0.052 Uiso 1 1 calc R U . . .
C12 C -0.15724(8) -0.41488(8) -0.18950(12) 0.0402(5) Uani 1 1 d . . . . .
C13 C -0.18033(9) -0.44881(10) -0.13364(14) 0.0530(6) Uani 1 1 d . . . . .
H13 H -0.2130 -0.4640 -0.1307 0.064 Uiso 1 1 calc R U . . .
C14 C -0.15601(10) -0.46059(10) -0.08220(14) 0.0547(7) Uani 1 1 d . . . . .
H14 H -0.1723 -0.4838 -0.0444 0.066 Uiso 1 1 calc R U . . .
C15 C -0.10825(9) -0.43895(8) -0.08503(12) 0.0426(6) Uani 1 1 d . . . . .
C16 C -0.08544(9) -0.40569(9) -0.14192(12) 0.0433(5) Uani 1 1 d . . . . .
H16 H -0.0528 -0.3909 -0.1456 0.052 Uiso 1 1 calc R U . . .
C17 C -0.10965(8) -0.39392(8) -0.19314(12) 0.0412(5) Uani 1 1 d . . . . .
H17 H -0.0934 -0.3711 -0.2315 0.049 Uiso 1 1 calc R U . . .
C18 C -0.08151(10) -0.45020(9) -0.02651(13) 0.0492(6) Uani 1 1 d . . . . .
H18A H -0.1019 -0.4815 -0.0054 0.059 Uiso 1 1 calc R U . . .
H18B H -0.0555 -0.4505 -0.0532 0.059 Uiso 1 1 calc R U . . .
C19 C -0.02454(8) -0.37466(9) 0.02676(13) 0.0455(6) Uani 1 1 d . . . . .
H19 H -0.0058 -0.3703 -0.0174 0.055 Uiso 1 1 calc R U . . .
C20 C -0.01197(8) -0.33922(9) 0.07559(12) 0.0421(5) Uani 1 1 d . . . . .
H20 H 0.0160 -0.3113 0.0661 0.050 Uiso 1 1 calc R U . . .
C21 C -0.03964(7) -0.34193(8) 0.14274(12) 0.0367(5) Uani 1 1 d . . . . .
C22 C -0.08221(8) -0.38604(8) 0.14747(12) 0.0376(5) Uani 1 1 d . . . . .
H22 H -0.1035 -0.3905 0.1876 0.045 Uiso 1 1 calc R U . . .
C23 C -0.09277(8) -0.42068(8) 0.09770(12) 0.0409(5) Uani 1 1 d . . . . .
H23 H -0.1213 -0.4485 0.1037 0.049 Uiso 1 1 calc R U . . .
C24 C -0.02699(7) -0.30608(8) 0.19446(12) 0.0366(5) Uani 1 1 d . . . . .
C25 C 0.01645(8) -0.26299(8) 0.18975(13) 0.0414(5) Uani 1 1 d . . . . .
H25 H 0.0380 -0.2598 0.1510 0.050 Uiso 1 1 calc R U . . .
C26 C 0.02746(8) -0.22753(8) 0.23762(13) 0.0424(5) Uani 1 1 d . . . . .
H26 H 0.0561 -0.2000 0.2303 0.051 Uiso 1 1 calc R U . . .
C27 C -0.04339(8) -0.26987(8) 0.30371(12) 0.0389(5) Uani 1 1 d . . . . .
H27 H -0.0645 -0.2719 0.3424 0.047 Uiso 1 1 calc R U . . .
C28 C -0.05567(8) -0.30640(8) 0.25754(12) 0.0372(5) Uani 1 1 d . . . . .
H28 H -0.0844 -0.3336 0.2666 0.045 Uiso 1 1 calc R U . . .
C29 C 0.00121(8) -0.18634(8) 0.32281(13) 0.0430(5) Uani 1 1 d . . . . .
H29A H 0.0339 -0.1619 0.3271 0.052 Uiso 1 1 calc R U . . .
H29B H -0.0130 -0.1909 0.3748 0.052 Uiso 1 1 calc R U . . .
C30 C -0.02323(8) -0.17105(7) 0.26659(12) 0.0377(5) Uani 1 1 d . . . . .
C31 C -0.00302(8) -0.15151(8) 0.19578(13) 0.0450(6) Uani 1 1 d . . . . .
H31 H 0.0268 -0.1466 0.1840 0.054 Uiso 1 1 calc R U . . .
C32 C -0.02554(8) -0.13914(8) 0.14225(13) 0.0438(6) Uani 1 1 d . . . . .
H32 H -0.0110 -0.1259 0.0942 0.053 Uiso 1 1 calc R U . . .
C33 C -0.06918(7) -0.14579(7) 0.15746(12) 0.0357(5) Uani 1 1 d . . . . .
C34 C -0.08921(8) -0.16511(8) 0.22825(13) 0.0423(5) Uani 1 1 d . . . . .
H34 H -0.1190 -0.1699 0.2401 0.051 Uiso 1 1 calc R U . . .
C35 C -0.06673(8) -0.17757(8) 0.28188(13) 0.0426(5) Uani 1 1 d . . . . .
H35 H -0.0813 -0.1908 0.3299 0.051 Uiso 1 1 calc R U . . .
C36 C -0.09340(8) -0.13231(8) 0.09805(13) 0.0395(5) Uani 1 1 d . . . . .
H36A H -0.1187 -0.1302 0.1239 0.047 Uiso 1 1 calc R U . . .
H36B H -0.0713 -0.1014 0.0775 0.047 Uiso 1 1 calc R U . . .
N5 N -0.08835(7) -0.29771(7) 0.00978(10) 0.0415(5) Uani 1 1 d . . . . .
C37 C -0.08269(9) -0.26783(8) 0.06861(13) 0.0437(6) Uani 1 1 d . . . . .
H37 H -0.0571 -0.2374 0.0672 0.052 Uiso 1 1 calc R U . . .
C38 C -0.11250(8) -0.28051(8) 0.12850(13) 0.0414(5) Uani 1 1 d . . . . .
H38 H -0.1075 -0.2586 0.1679 0.050 Uiso 1 1 calc R U . . .
C39 C -0.15131(8) -0.32591(8) 0.13433(12) 0.0381(5) Uani 1 1 d . . . . .
C40 C -0.15656(8) -0.35506(8) 0.07035(12) 0.0411(5) Uani 1 1 d . . . . .
H40 H -0.1824 -0.3854 0.0690 0.049 Uiso 1 1 calc R U . . .
C41 C -0.12583(8) -0.34082(8) 0.01151(13) 0.0422(5) Uani 1 1 d . . . . .
H41 H -0.1305 -0.3615 -0.0298 0.051 Uiso 1 1 calc R U . . .
C42 C -0.05452(9) -0.28327(9) -0.05290(14) 0.0488(6) Uani 1 1 d . . . . .
H42A H -0.0486 -0.2535 -0.0735 0.073 Uiso 1 1 calc R U . . .
H42B H -0.0665 -0.3064 -0.0944 0.073 Uiso 1 1 calc R U . . .
H42C H -0.0257 -0.2802 -0.0328 0.073 Uiso 1 1 calc R U . . .
P2 P -0.3046(2) -0.5669(2) -0.1548(4) 0.105(2) Uani 0.1667 1 d D U P A -1
F2 F -0.3201(6) -0.6170(4) -0.1397(11) 0.154(5) Uani 0.1667 1 d D U P A -1
F3 F -0.2951(3) -0.5183(4) -0.1598(6) 0.083(3) Uani 0.1667 1 d D U P A -1
F4 F -0.2739(5) -0.5606(4) -0.0877(6) 0.099(3) Uani 0.1667 1 d D U P A -1
F5 F -0.2676(4) -0.5626(5) -0.2057(7) 0.123(5) Uani 0.1667 1 d D U P A -1
F7 F -0.3408(4) -0.5822(5) -0.2178(7) 0.107(4) Uani 0.1667 1 d D U P A -1
F8 F -0.3416(5) -0.5725(5) -0.1017(6) 0.101(3) Uani 0.1667 1 d D U P A -1
N1S N -0.04955(10) -0.16225(10) -0.27408(17) 0.0778(8) Uani 1 1 d . . . . .
C1S C -0.04475(13) -0.12606(15) -0.2730(2) 0.0853(10) Uani 1 1 d . . . . .
C2S C -0.03763(18) -0.07783(16) -0.2681(4) 0.136(2) Uani 1 1 d . . . . .
H2SA H -0.0145 -0.0581 -0.3063 0.204 Uiso 1 1 calc R U . . .
H2SB H -0.0270 -0.0654 -0.2159 0.204 Uiso 1 1 calc R U . . .
H2SC H -0.0668 -0.0788 -0.2788 0.204 Uiso 1 1 calc R U . . .
P1 P 0.0000 0.0000 0.0000 0.0470(4) Uani 1 6 d S T P . .
F1 F -0.03143(5) -0.04373(5) -0.05271(11) 0.0675(5) Uani 1 1 d . . . . .

loop_
_atom_site_aniso_label
_atom_site_aniso_U_11
_atom_site_aniso_U_22
_atom_site_aniso_U_33
_atom_site_aniso_U_23
_atom_site_aniso_U_13
_atom_site_aniso_U_12
N1 0.0368(10) 0.0418(10) 0.0341(10) 0.0042(8) 0.0022(8) 0.0193(8)
N2 0.0411(10) 0.0500(11) 0.0286(9) -0.0004(8) 0.0000(8) 0.0229(9)
N3 0.0564(12) 0.0593(12) 0.0294(10) 0.0036(8) 0.0027(8) 0.0385(11)
N4 0.0412(10) 0.0442(11) 0.0338(10) 0.0070(8) 0.0000(8) 0.0202(9)
C1 0.0335(11) 0.0435(12) 0.0350(11) 0.0075(9) 0.0063(9) 0.0179(10)
C2 0.0337(11) 0.0426(12) 0.0357(11) 0.0059(9) 0.0048(9) 0.0167(10)
C3 0.0327(11) 0.0434(12) 0.0287(10) 0.0083(9) 0.0004(8) 0.0210(10)
C4 0.0355(11) 0.0462(13) 0.0326(11) 0.0088(9) 0.0057(9) 0.0219(10)
C5 0.0336(11) 0.0429(12) 0.0363(11) 0.0111(10) 0.0049(9) 0.0184(10)
C6 0.0326(11) 0.0444(12) 0.0290(10) 0.0072(9) -0.0001(8) 0.0223(10)
C7 0.0336(11) 0.0479(13) 0.0286(10) 0.0049(9) 0.0023(8) 0.0218(10)
C8 0.0352(11) 0.0477(13) 0.0295(11) 0.0023(9) 0.0002(9) 0.0194(10)
C9 0.0385(12) 0.0552(14) 0.0271(10) 0.0071(10) 0.0039(9) 0.0256(11)
C10 0.0358(11) 0.0458(13) 0.0301(11) 0.0080(9) 0.0030(9) 0.0212(10)
C11 0.0479(13) 0.0544(14) 0.0278(11) -0.0048(10) -0.0025(9) 0.0252(12)
C12 0.0491(13) 0.0468(13) 0.0253(10) -0.0032(9) 0.0012(9) 0.0244(11)
C13 0.0461(14) 0.0622(16) 0.0409(13) 0.0088(12) 0.0038(11) 0.0198(12)
C14 0.0617(17) 0.0604(16) 0.0364(13) 0.0138(11) 0.0080(11) 0.0264(14)
C15 0.0594(15) 0.0496(13) 0.0270(11) -0.0017(9) 0.0029(10) 0.0334(12)
C16 0.0492(13) 0.0544(14) 0.0332(11) 0.0007(10) 0.0035(10) 0.0311(12)
C17 0.0487(13) 0.0477(13) 0.0294(11) 0.0039(9) 0.0057(9) 0.0257(11)
C18 0.0699(17) 0.0587(15) 0.0350(12) 0.0010(11) 0.0035(11) 0.0442(14)
C19 0.0491(14) 0.0692(16) 0.0319(12) 0.0103(11) 0.0080(10) 0.0398(13)
C20 0.0409(12) 0.0600(15) 0.0309(11) 0.0092(10) 0.0062(9) 0.0295(11)
C21 0.0374(11) 0.0504(13) 0.0295(11) 0.0113(9) 0.0042(9) 0.0273(10)
C22 0.0438(12) 0.0500(13) 0.0273(11) 0.0077(9) 0.0055(9) 0.0297(11)
C23 0.0471(13) 0.0514(13) 0.0304(11) 0.0089(10) 0.0044(9) 0.0294(11)
C24 0.0366(11) 0.0478(13) 0.0310(11) 0.0114(9) 0.0038(9) 0.0253(10)
C25 0.0379(12) 0.0527(14) 0.0358(12) 0.0112(10) 0.0066(9) 0.0242(11)
C26 0.0348(12) 0.0505(14) 0.0388(12) 0.0127(10) 0.0036(9) 0.0189(10)
C27 0.0416(12) 0.0453(13) 0.0309(11) 0.0109(9) 0.0064(9) 0.0226(10)
C28 0.0389(12) 0.0424(12) 0.0307(11) 0.0105(9) 0.0050(9) 0.0206(10)
C29 0.0457(13) 0.0463(13) 0.0330(11) 0.0015(10) -0.0045(10) 0.0199(11)
C30 0.0395(12) 0.0343(11) 0.0329(11) -0.0001(9) -0.0030(9) 0.0137(9)
C31 0.0366(12) 0.0533(14) 0.0419(12) 0.0132(11) 0.0048(10) 0.0202(11)
C32 0.0406(12) 0.0498(13) 0.0373(12) 0.0144(10) 0.0064(10) 0.0198(11)
C33 0.0381(11) 0.0305(11) 0.0349(11) 0.0015(9) 0.0002(9) 0.0144(9)
C34 0.0414(12) 0.0483(13) 0.0388(12) 0.0035(10) 0.0061(10) 0.0235(11)
C35 0.0484(13) 0.0484(13) 0.0294(11) 0.0068(9) 0.0057(9) 0.0229(11)
C36 0.0424(12) 0.0368(12) 0.0393(12) 0.0028(9) 0.0012(9) 0.0197(10)
N5 0.0490(11) 0.0488(11) 0.0331(10) 0.0022(8) -0.0028(8) 0.0291(10)
C37 0.0517(14) 0.0442(13) 0.0379(12) 0.0005(10) -0.0054(10) 0.0260(11)
C38 0.0523(14) 0.0425(12) 0.0348(12) -0.0020(9) -0.0068(10) 0.0278(11)
C39 0.0484(13) 0.0441(12) 0.0312(11) -0.0012(9) -0.0094(9) 0.0301(11)
C40 0.0487(13) 0.0454(13) 0.0343(11) -0.0039(10) -0.0080(10) 0.0273(11)
C41 0.0506(14) 0.0486(13) 0.0344(12) -0.0036(10) -0.0078(10) 0.0300(12)
C42 0.0524(14) 0.0603(15) 0.0385(12) 0.0048(11) 0.0027(10) 0.0318(13)
P2 0.109(5) 0.087(4) 0.077(4) 0.002(3) -0.004(3) 0.018(4)
F2 0.127(12) 0.099(7) 0.219(18) -0.007(8) -0.004(10) 0.043(8)
F3 0.064(6) 0.134(7) 0.067(6) -0.004(5) -0.024(5) 0.060(6)
F4 0.144(10) 0.096(8) 0.073(6) -0.001(6) -0.012(6) 0.073(8)
F5 0.096(8) 0.144(12) 0.104(8) -0.076(8) -0.037(6) 0.041(8)
F7 0.091(8) 0.114(9) 0.100(7) -0.020(7) -0.006(6) 0.040(8)
F8 0.147(9) 0.107(9) 0.062(6) -0.006(6) -0.015(6) 0.072(8)
N1S 0.0836(19) 0.0641(17) 0.0825(19) 0.0118(14) 0.0407(15) 0.0345(15)
C1S 0.068(2) 0.089(3) 0.090(3) 0.016(2) 0.0191(18) 0.033(2)
C2S 0.107(4) 0.089(3) 0.205(6) 0.026(3) 0.033(4) 0.044(3)
P1 0.0293(4) 0.0293(4) 0.0824(11) 0.000 0.000 0.0147(2)
F1 0.0492(9) 0.0430(8) 0.1068(13) -0.0168(8) -0.0123(8) 0.0204(7)

loop_
_atom_type_symbol
_atom_type_description
_atom_type_scat_dispersion_real
_atom_type_scat_dispersion_imag
_atom_type_scat_source
C C 0.0181 0.0091 'International Tables Vol C Tables 4.2.6.8 and 6.1.1.4'
H H 0.0000 0.0000 'International Tables Vol C Tables 4.2.6.8 and 6.1.1.4'
F F 0.0727 0.0534 'International Tables Vol C Tables 4.2.6.8 and 6.1.1.4'
N N 0.0311 0.0180 'International Tables Vol C Tables 4.2.6.8 and 6.1.1.4'
P P 0.2955 0.4335 'International Tables Vol C Tables 4.2.6.8 and 6.1.1.4'

loop_
_geom_angle_atom_site_label_1
_geom_angle_atom_site_label_2
_geom_angle_atom_site_label_3
_geom_angle
_geom_angle_site_symmetry_1
_geom_angle_site_symmetry_3
C1 N1 C5 116.74(19) . .
C1 N1 C36 120.36(18) . .
C5 N1 C36 120.86(18) . .
C8 N2 C11 118.06(18) . .
C9 N2 C8 116.16(19) . .
C9 N2 C11 119.08(18) . .
C19 N3 C18 119.84(19) . .
C19 N3 C23 116.5(2) . .
C23 N3 C18 119.5(2) . .
C26 N4 C29 118.82(19) . .
C27 N4 C26 115.62(19) . .
C27 N4 C29 118.15(19) . .
N1 C1 H1 118.6 . .
C2 C1 N1 122.8(2) . .
C2 C1 H1 118.6 . .
C1 C2 H2 118.5 . .
C1 C2 C3 123.0(2) . .
C3 C2 H2 118.5 . .
C2 C3 C4 112.18(19) . .
C6 C3 C2 123.7(2) . .
C6 C3 C4 124.12(19) . .
C3 C4 H4 118.7 . .
C5 C4 C3 122.54(19) . .
C5 C4 H4 118.7 . .
N1 C5 H5 118.7 . .
C4 C5 N1 122.7(2) . .
C4 C5 H5 118.7 . .
C3 C6 C7 123.08(19) . .
C3 C6 C10 124.1(2) . .
C7 C6 C10 112.79(19) . .
C6 C7 H7 118.7 . .
C8 C7 C6 122.66(19) . .
C8 C7 H7 118.7 . .
N2 C8 H8 118.6 . .
C7 C8 N2 122.8(2) . .
C7 C8 H8 118.6 . .
N2 C9 H9 118.3 . .
C10 C9 N2 123.5(2) . .
C10 C9 H9 118.3 . .
C6 C10 H10 119.0 . .
C9 C10 C6 122.0(2) . .
C9 C10 H10 119.0 . .
N2 C11 H11A 109.1 . .
N2 C11 H11B 109.1 . .
N2 C11 C12 112.48(18) . .
H11A C11 H11B 107.8 . .
C12 C11 H11A 109.1 . .
C12 C11 H11B 109.1 . .
C13 C12 C11 121.1(2) . .
C17 C12 C11 120.6(2) . .
C17 C12 C13 118.3(2) . .
C12 C13 H13 119.7 . .
C14 C13 C12 120.5(2) . .
C14 C13 H13 119.7 . .
C13 C14 H14 119.5 . .
C13 C14 C15 121.1(2) . .
C15 C14 H14 119.5 . .
C14 C15 C16 118.1(2) . .
C14 C15 C18 121.1(2) . .
C16 C15 C18 120.8(2) . .
C15 C16 H16 119.6 . .
C17 C16 C15 120.8(2) . .
C17 C16 H16 119.6 . .
C12 C17 H17 119.4 . .
C16 C17 C12 121.1(2) . .
C16 C17 H17 119.4 . .
N3 C18 C15 112.81(19) . .
N3 C18 H18A 109.0 . .
N3 C18 H18B 109.0 . .
C15 C18 H18A 109.0 . .
C15 C18 H18B 109.0 . .
H18A C18 H18B 107.8 . .
N3 C19 H19 118.4 . .
C20 C19 N3 123.1(2) . .
C20 C19 H19 118.4 . .
C19 C20 H20 118.8 . .
C19 C20 C21 122.4(2) . .
C21 C20 H20 118.8 . .
C22 C21 C20 112.2(2) . .
C24 C21 C20 123.3(2) . .
C24 C21 C22 124.46(19) . .
C21 C22 H22 118.5 . .
C23 C22 C21 122.9(2) . .
C23 C22 H22 118.5 . .
N3 C23 H23 118.8 . .
C22 C23 N3 122.4(2) . .
C22 C23 H23 118.8 . .
C21 C24 C25 123.21(19) . .
C21 C24 C28 124.4(2) . .
C28 C24 C25 112.4(2) . .
C24 C25 H25 118.6 . .
C26 C25 C24 122.9(2) . .
C26 C25 H25 118.6 . .
N4 C26 H26 118.5 . .
C25 C26 N4 123.0(2) . .
C25 C26 H26 118.5 . .
N4 C27 H27 118.3 . .
C28 C27 N4 123.3(2) . .
C28 C27 H27 118.3 . .
C24 C28 H28 118.7 . .
C27 C28 C24 122.6(2) . .
C27 C28 H28 118.7 . .
N4 C29 H29A 109.3 . .
N4 C29 H29B 109.3 . .
N4 C29 C30 111.72(18) . .
H29A C29 H29B 107.9 . .
C30 C29 H29A 109.3 . .
C30 C29 H29B 109.3 . .
C31 C30 C29 120.2(2) . .
C35 C30 C29 121.9(2) . .
C35 C30 C31 117.8(2) . .
C30 C31 H31 119.4 . .
C32 C31 C30 121.2(2) . .
C32 C31 H31 119.4 . .
C31 C32 H32 119.5 . .
C31 C32 C33 121.0(2) . .
C33 C32 H32 119.5 . .
C32 C33 C36 120.29(19) . .
C34 C33 C32 117.8(2) . .
C34 C33 C36 121.9(2) . .
C33 C34 H34 119.4 . .
C35 C34 C33 121.3(2) . .
C35 C34 H34 119.4 . .
C30 C35 H35 119.5 . .
C34 C35 C30 120.9(2) . .
C34 C35 H35 119.5 . .
N1 C36 C33 113.36(17) . .
N1 C36 H36A 108.9 . .
N1 C36 H36B 108.9 . .
C33 C36 H36A 108.9 . .
C33 C36 H36B 108.9 . .
H36A C36 H36B 107.7 . .
C37 N5 C42 120.3(2) . .
C41 N5 C37 118.5(2) . .
C41 N5 C42 121.3(2) . .
N5 C37 H37 119.1 . .
C38 C37 N5 121.7(2) . .
C38 C37 H37 119.1 . .
C37 C38 H38 119.1 . .
C37 C38 C39 121.7(2) . .
C39 C38 H38 119.1 . .
C39 C39 C38 122.7(2) 13_445 .
C40 C39 C38 114.3(2) . .
C40 C39 C39 123.0(3) . 13_445
C39 C40 H40 119.1 . .
C41 C40 C39 121.9(2) . .
C41 C40 H40 119.1 . .
N5 C41 H41 119.1 . .
C40 C41 N5 121.8(2) . .
C40 C41 H41 119.1 . .
N5 C42 H42A 109.5 . .
N5 C42 H42B 109.5 . .
N5 C42 H42C 109.5 . .
H42A C42 H42B 109.5 . .
H42A C42 H42C 109.5 . .
H42B C42 H42C 109.5 . .
F2 P2 F7 88.6(9) . .
F3 P2 F2 170.3(10) . .
F3 P2 F7 91.4(7) . .
F4 P2 F2 81.7(8) . .
F4 P2 F3 97.6(7) . .
F4 P2 F7 169.7(9) . .
F5 P2 F2 91.0(10) . .
F5 P2 F3 98.6(8) . .
F5 P2 F4 87.8(8) . .
F5 P2 F7 95.8(7) . .
F5 P2 F8 177.8(10) . .
F8 P2 F2 87.2(8) . .
F8 P2 F3 83.2(7) . .
F8 P2 F4 90.7(7) . .
F8 P2 F7 85.4(7) . .
N1S C1S C2S 177.6(5) . .
C1S C2S H2SA 109.5 . .
C1S C2S H2SB 109.5 . .
C1S C2S H2SC 109.5 . .
H2SA C2S H2SB 109.5 . .
H2SA C2S H2SC 109.5 . .
H2SB C2S H2SC 109.5 . .
F1 P1 F1 180.0 . 10
F1 P1 F1 89.28(9) . 12
F1 P1 F1 90.72(9) 10 12
F1 P1 F1 90.72(9) . 3
F1 P1 F1 89.28(9) 10 3
F1 P1 F1 180.00(14) 12 3
F1 P1 F1 90.71(9) . 2
F1 P1 F1 89.28(9) 10 2
F1 P1 F1 89.28(9) 12 2
F1 P1 F1 90.72(9) 3 2
F1 P1 F1 89.29(9) . 11
F1 P1 F1 90.72(9) 10 11
F1 P1 F1 90.72(9) 12 11
F1 P1 F1 89.28(9) 3 11
F1 P1 F1 180.00(15) 2 11

loop_
_geom_bond_atom_site_label_1
_geom_bond_atom_site_label_2
_geom_bond_distance
_geom_bond_site_symmetry_2
N1 C1 1.383(3) .
N1 C5 1.390(3) .
N1 C36 1.467(3) .
N2 C8 1.396(3) .
N2 C9 1.390(3) .
N2 C11 1.470(3) .
N3 C18 1.460(3) .
N3 C19 1.384(3) .
N3 C23 1.391(3) .
N4 C26 1.396(3) .
N4 C27 1.393(3) .
N4 C29 1.459(3) .
C1 H1 0.9500 .
C1 C2 1.336(3) .
C2 H2 0.9500 .
C2 C3 1.452(3) .
C3 C4 1.456(3) .
C3 C6 1.384(3) .
C4 H4 0.9500 .
C4 C5 1.342(3) .
C5 H5 0.9500 .
C6 C7 1.455(3) .
C6 C10 1.456(3) .
C7 H7 0.9500 .
C7 C8 1.339(3) .
C8 H8 0.9500 .
C9 H9 0.9500 .
C9 C10 1.344(3) .
C10 H10 0.9500 .
C11 H11A 0.9900 .
C11 H11B 0.9900 .
C11 C12 1.512(3) .
C12 C13 1.391(3) .
C12 C17 1.385(3) .
C13 H13 0.9500 .
C13 C14 1.388(4) .
C14 H14 0.9500 .
C14 C15 1.388(4) .
C15 C16 1.390(3) .
C15 C18 1.516(3) .
C16 H16 0.9500 .
C16 C17 1.382(3) .
C17 H17 0.9500 .
C18 H18A 0.9900 .
C18 H18B 0.9900 .
C19 H19 0.9500 .
C19 C20 1.339(3) .
C20 H20 0.9500 .
C20 C21 1.456(3) .
C21 C22 1.455(3) .
C21 C24 1.381(3) .
C22 H22 0.9500 .
C22 C23 1.340(3) .
C23 H23 0.9500 .
C24 C25 1.451(3) .
C24 C28 1.447(3) .
C25 H25 0.9500 .
C25 C26 1.337(3) .
C26 H26 0.9500 .
C27 H27 0.9500 .
C27 C28 1.340(3) .
C28 H28 0.9500 .
C29 H29A 0.9900 .
C29 H29B 0.9900 .
C29 C30 1.513(3) .
C30 C31 1.390(3) .
C30 C35 1.386(3) .
C31 H31 0.9500 .
C31 C32 1.379(3) .
C32 H32 0.9500 .
C32 C33 1.389(3) .
C33 C34 1.386(3) .
C33 C36 1.509(3) .
C34 H34 0.9500 .
C34 C35 1.382(3) .
C35 H35 0.9500 .
C36 H36A 0.9900 .
C36 H36B 0.9900 .
N5 C37 1.369(3) .
N5 C41 1.360(3) .
N5 C42 1.461(3) .
C37 H37 0.9500 .
C37 C38 1.348(3) .
C38 H38 0.9500 .
C38 C39 1.427(3) .
C39 C39 1.426(5) 13_445
C39 C40 1.424(3) .
C40 H40 0.9500 .
C40 C41 1.350(3) .
C41 H41 0.9500 .
C42 H42A 0.9800 .
C42 H42B 0.9800 .
C42 H42C 0.9800 .
P2 F2 1.511(12) .
P2 F3 1.498(11) .
P2 F4 1.488(10) .
P2 F5 1.464(11) .
P2 F7 1.513(11) .
P2 F8 1.476(11) .
N1S C1S 1.141(5) .
C1S C2S 1.513(6) .
C2S H2SA 0.9800 .
C2S H2SB 0.9800 .
C2S H2SC 0.9800 .
P1 F1 1.5925(15) .
P1 F1 1.5925(15) 10
P1 F1 1.5925(15) 12
P1 F1 1.5925(15) 3
P1 F1 1.5925(15) 2
P1 F1 1.5925(15) 11

loop_
_geom_torsion_atom_site_label_1
_geom_torsion_atom_site_label_2
_geom_torsion_atom_site_label_3
_geom_torsion_atom_site_label_4
_geom_torsion
_geom_torsion_site_symmetry_1
_geom_torsion_site_symmetry_4
N1 C1 C2 C3 1.6(3) . .
N2 C9 C10 C6 2.6(3) . .
N2 C11 C12 C13 99.7(3) . .
N2 C11 C12 C17 -79.0(3) . .
N3 C19 C20 C21 -3.0(3) . .
N4 C27 C28 C24 -3.1(3) . .
N4 C29 C30 C31 -75.1(3) . .
N4 C29 C30 C35 102.3(2) . .
C1 N1 C5 C4 0.8(3) . .
C1 N1 C36 C33 82.2(2) . .
C1 C2 C3 C4 -3.2(3) . .
C1 C2 C3 C6 176.3(2) . .
C2 C3 C4 C5 3.8(3) . .
C2 C3 C6 C7 -6.0(3) . .
C2 C3 C6 C10 174.84(19) . .
C3 C4 C5 N1 -2.8(3) . .
C3 C6 C7 C8 -176.2(2) . .
C3 C6 C10 C9 176.6(2) . .
C4 C3 C6 C7 173.46(19) . .
C4 C3 C6 C10 -5.7(3) . .
C5 N1 C1 C2 -0.2(3) . .
C5 N1 C36 C33 -81.0(2) . .
C6 C3 C4 C5 -175.8(2) . .
C6 C7 C8 N2 -3.4(3) . .
C7 C6 C10 C9 -2.6(3) . .
C8 N2 C9 C10 -2.6(3) . .
C8 N2 C11 C12 -72.3(3) . .
C9 N2 C8 C7 3.0(3) . .
C9 N2 C11 C12 78.0(2) . .
C10 C6 C7 C8 3.0(3) . .
C11 N2 C8 C7 154.1(2) . .
C11 N2 C9 C10 -153.4(2) . .
C11 C12 C13 C14 -177.6(2) . .
C11 C12 C17 C16 177.7(2) . .
C12 C13 C14 C15 0.0(4) . .
C13 C12 C17 C16 -1.1(3) . .
C13 C14 C15 C16 -1.2(4) . .
C13 C14 C15 C18 177.1(2) . .
C14 C15 C16 C17 1.3(3) . .
C14 C15 C18 N3 -97.3(3) . .
C15 C16 C17 C12 -0.1(3) . .
C16 C15 C18 N3 81.0(3) . .
C17 C12 C13 C14 1.1(4) . .
C18 N3 C19 C20 164.4(2) . .
C18 N3 C23 C22 -163.3(2) . .
C18 C15 C16 C17 -177.1(2) . .
C19 N3 C18 C15 -77.7(3) . .
C19 N3 C23 C22 -6.0(3) . .
C19 C20 C21 C22 -2.4(3) . .
C19 C20 C21 C24 179.0(2) . .
C20 C21 C22 C23 3.6(3) . .
C20 C21 C24 C25 -3.7(3) . .
C20 C21 C24 C28 174.29(19) . .
C21 C22 C23 N3 0.5(3) . .
C21 C24 C25 C26 176.5(2) . .
C21 C24 C28 C27 -175.8(2) . .
C22 C21 C24 C25 177.89(19) . .
C22 C21 C24 C28 -4.1(3) . .
C23 N3 C18 C15 78.8(3) . .
C23 N3 C19 C20 7.2(3) . .
C24 C21 C22 C23 -177.8(2) . .
C24 C25 C26 N4 1.8(3) . .
C25 C24 C28 C27 2.4(3) . .
C26 N4 C27 C28 2.9(3) . .
C26 N4 C29 C30 76.6(2) . .
C27 N4 C26 C25 -2.2(3) . .
C27 N4 C29 C30 -72.1(2) . .
C28 C24 C25 C26 -1.7(3) . .
C29 N4 C26 C25 -151.6(2) . .
C29 N4 C27 C28 152.5(2) . .
C29 C30 C31 C32 177.2(2) . .
C29 C30 C35 C34 -177.2(2) . .
C30 C31 C32 C33 0.1(4) . .
C31 C30 C35 C34 0.2(3) . .
C31 C32 C33 C34 0.2(3) . .
C31 C32 C33 C36 -179.7(2) . .
C32 C33 C34 C35 -0.3(3) . .
C32 C33 C36 N1 76.1(3) . .
C33 C34 C35 C30 0.1(4) . .
C34 C33 C36 N1 -103.7(2) . .
C35 C30 C31 C32 -0.3(4) . .
C36 N1 C1 C2 -164.2(2) . .
C36 N1 C5 C4 164.7(2) . .
C36 C33 C34 C35 179.6(2) . .
N5 C37 C38 C39 0.7(3) . .
C37 N5 C41 C40 -1.8(3) . .
C37 C38 C39 C39 176.9(2) . 13_445
C37 C38 C39 C40 -2.8(3) . .
C38 C39 C40 C41 2.8(3) . .
C39 C39 C40 C41 -176.9(2) 13_445 .
C39 C40 C41 N5 -0.5(3) . .
C41 N5 C37 C38 1.7(3) . .
C42 N5 C37 C38 -177.9(2) . .
C42 N5 C41 C40 177.9(2) . .
